data_9015567
loop_
_publ_author_name
'Morimoto, N.'

_publ_section_title
;
 The crystal structure of borax
;
_journal_name_full 'Mineralogical Journal'
_journal_page_first 1
_journal_page_last 18
_journal_paper_doi 10.2465/minerj1953.2.1
_journal_volume 2
_journal_year 1956
_chemical_compound_source Synthetic
_chemical_formula_sum 'B4 H20 Na2 O17'
_chemical_name_mineral Borax
_space_group_IT_number 15
_symmetry_space_group_name_Hall '-C 2yc'
_symmetry_space_group_name_H-M 'C 1 2/c 1'
_cell_angle_alpha 90
_cell_angle_beta 106.68
_cell_angle_gamma 90
_cell_formula_units_Z 4
_cell_length_a 11.858
_cell_length_b 10.674
_cell_length_c 12.197
_cell_volume 1478.843
_database_code_amcsd 0019358
_exptl_crystal_density_diffrn 1.713
_cod_original_formula_sum 'Na2 B4 O17 H20'
_cod_database_code 9015567

loop_
_space_group_symop_operation_xyz
x,y,z
1/2+x,1/2+y,z
x,-y,1/2+z
1/2+x,1/2-y,1/2+z
-x,y,1/2-z
1/2-x,1/2+y,1/2-z
-x,-y,-z
1/2-x,1/2-y,-z

loop_
_atom_site_label
_atom_site_fract_x
_atom_site_fract_y
_atom_site_fract_z
_atom_site_U_iso_or_equiv
_atom_site_type_symbol
_atom_site_attached_hydrogens
Na1 0.00000 0.00000 0.00000 0.02026 Na 0
Na2 0.00000 0.84500 0.25000 0.02026 Na 0
B1 0.08500 0.34500 0.21700 0.02026 B 0
B2 0.09500 0.45400 0.39000 0.02026 B 0
O1 0.00000 0.26500 0.25000 0.02026 O 0
O2 0.15400 0.41900 0.31400 0.02026 O 0
O3 0.01800 0.43500 0.12300 0.02026 O 0
O-H4 0.16100 0.26900 0.16700 0.02026 O 1
O-H5 0.16300 0.51100 0.49100 0.02026 O 1
Wat6 0.12300 0.84600 0.45000 0.02026 O 2
Wat7 0.12500 0.00200 0.19600 0.02026 O 2
Wat8 0.11900 0.16500 0.45900 0.02026 O 2
Wat9 0.11600 0.70700 0.17100 0.02026 O 2

loop_
_cod_changelog_entry_id
_cod_changelog_entry_author
_cod_changelog_entry_date
_cod_changelog_entry_text
1
;cod-tools version 3.8.0
Id: cif_guess_AMCSD_atom_types 9574 2023-05-10 09:00:05Z saulius
;
2023-05-10T18:56:10+03:00
;Derived atom types and hydrogen counts
from atom names that follow the AMCSD naming convention
(Wat == water, O-H == hydroxyl).
;

loop_
_cod_related_entry_id
_cod_related_entry_database
_cod_related_entry_code
1 AMCSD 0019358
